data_2234787
loop_
_publ_author_name
'Wei, Ang Chee'
'Ali, Mohamed Ashraf'
'Choon, Tan Soo'
'Arshad, Suhana'
'Razak, Ibrahim Abdul'

_publ_section_title
;
 1'-Methyl-4'-[4-(trifluoromethyl)phenyl]dispiro[acenaphthylene-1,2'-pyrrolidine-3',2''-indane]-2,1''(1<i>H</i>)-dione
;
_journal_coeditor_code RZ2729
_journal_issue 5
_journal_name_full 'Acta Crystallographica Section E'
_journal_page_first o1296
_journal_page_last o1297
_journal_paper_doi 10.1107/S1600536812013645
_journal_volume 68
_journal_year 2012
_chemical_formula_iupac 'C31 H22 F3 N O2'
_chemical_formula_moiety 'C31 H22 F3 N O2'
_chemical_formula_sum 'C31 H22 F3 N O2'
_chemical_formula_weight 497.50
_chemical_name_systematic
;
1'-Methyl-4'-[4-(trifluoromethyl)phenyl]dispiro[acenaphthylene-
1,2'-pyrrolidine-3',2''-indane]-2,1''(1<i>H</i>)-dione
;
_space_group_IT_number 14
_symmetry_cell_setting monoclinic
_symmetry_space_group_name_Hall '-P 2ybc'
_symmetry_space_group_name_H-M 'P 1 21/c 1'
_atom_sites_solution_hydrogens geom
_atom_sites_solution_primary direct
_atom_sites_solution_secondary difmap
_audit_creation_method SHELXL-97
_cell_angle_alpha 90.00
_cell_angle_beta 96.2430(10)
_cell_angle_gamma 90.00
_cell_formula_units_Z 4
_cell_length_a 8.8373(2)
_cell_length_b 20.1333(5)
_cell_length_c 13.7129(3)
_cell_measurement_reflns_used 5213
_cell_measurement_temperature 100.0(10)
_cell_measurement_theta_max 30.08
_cell_measurement_theta_min 2.53
_cell_volume 2425.38(10)
_computing_cell_refinement 'SAINT (Bruker, 2009)'
_computing_data_collection 'APEX2 (Bruker, 2009)'
_computing_data_reduction 'SAINT (Bruker, 2009)'
_computing_molecular_graphics 'SHELXTL (Sheldrick, 2008)'
_computing_publication_material 'SHELXTL (Sheldrick, 2008) and PLATON (Spek, 2009)'
_computing_structure_refinement 'SHELXTL (Sheldrick, 2008)'
_computing_structure_solution 'SHELXTL (Sheldrick, 2008)'
_diffrn_ambient_temperature 100.0(10)
_diffrn_measured_fraction_theta_full 0.984
_diffrn_measured_fraction_theta_max 0.984
_diffrn_measurement_device_type
;
Bruker SMART APEXII CCD area-detector
;
_diffrn_measurement_method '\f and \w scans'
_diffrn_radiation_monochromator graphite
_diffrn_radiation_source 'fine-focus sealed tube'
_diffrn_radiation_type MoK\a
_diffrn_radiation_wavelength 0.71073
_diffrn_reflns_av_R_equivalents 0.0721
_diffrn_reflns_av_sigmaI/netI 0.0838
_diffrn_reflns_limit_h_max 12
_diffrn_reflns_limit_h_min -10
_diffrn_reflns_limit_k_max 23
_diffrn_reflns_limit_k_min -28
_diffrn_reflns_limit_l_max 19
_diffrn_reflns_limit_l_min -19
_diffrn_reflns_number 27133
_diffrn_reflns_theta_full 30.12
_diffrn_reflns_theta_max 30.12
_diffrn_reflns_theta_min 2.02
_diffrn_standards_number 0
_exptl_absorpt_coefficient_mu 0.100
_exptl_absorpt_correction_T_max 0.9799
_exptl_absorpt_correction_T_min 0.9708
_exptl_absorpt_correction_type multi-scan
_exptl_absorpt_process_details '(<i>SADABS</i>; Bruker, 2009)'
_exptl_crystal_colour yellow
_exptl_crystal_density_diffrn 1.362
_exptl_crystal_density_method 'not measured'
_exptl_crystal_description block
_exptl_crystal_F_000 1032
_exptl_crystal_size_max 0.30
_exptl_crystal_size_mid 0.28
_exptl_crystal_size_min 0.20
_refine_diff_density_max 0.549
_refine_diff_density_min -0.366
_refine_ls_extinction_method none
_refine_ls_goodness_of_fit_ref 1.097
_refine_ls_hydrogen_treatment constr
_refine_ls_matrix_type full
_refine_ls_number_parameters 335
_refine_ls_number_reflns 7039
_refine_ls_number_restraints 0
_refine_ls_restrained_S_all 1.097
_refine_ls_R_factor_all 0.1229
_refine_ls_R_factor_gt 0.0818
_refine_ls_shift/su_max 0.000
_refine_ls_shift/su_mean 0.000
_refine_ls_structure_factor_coef Fsqd
_refine_ls_weighting_details 'calc w=1/[\s^2^(Fo^2^)+(0.0620P)^2^+2.6644P] where P=(Fo^2^+2Fc^2^)/3'
_refine_ls_weighting_scheme calc
_refine_ls_wR_factor_gt 0.1692
_refine_ls_wR_factor_ref 0.1863
_reflns_number_gt 4753
_reflns_number_total 7039
_reflns_threshold_expression I>2\s(I)
_cod_data_source_file rz2729.cif
_cod_data_source_block I
_cod_original_cell_volume 2425.39(10)
_cod_original_sg_symbol_H-M 'P 21/c'
_cod_database_code 2234787
_cod_database_fobs_code 2234787

loop_
_symmetry_equiv_pos_as_xyz
'x, y, z'
'-x, y+1/2, -z+1/2'
'-x, -y, -z'
'x, -y-1/2, z-1/2'

loop_
_atom_site_type_symbol
_atom_site_label
_atom_site_fract_x
_atom_site_fract_y
_atom_site_fract_z
_atom_site_U_iso_or_equiv
_atom_site_adp_type
_atom_site_calc_flag
_atom_site_refinement_flags
_atom_site_occupancy
_atom_site_symmetry_multiplicity
F F1 0.0010(2) 0.42817(7) 0.71415(11) 0.0310(4) Uani d . 1 1
F F2 0.0624(2) 0.49747(9) 0.82994(11) 0.0382(5) Uani d . 1 1
F F3 -0.1474(2) 0.50882(9) 0.73716(14) 0.0416(5) Uani d . 1 1
O O1 0.6473(2) 0.62588(9) 0.59831(12) 0.0197(4) Uani d . 1 1
O O2 0.2586(2) 0.76005(9) 0.33429(12) 0.0218(4) Uani d . 1 1
N N1 0.5391(2) 0.65334(10) 0.38454(14) 0.0159(4) Uani d . 1 1
C C1 0.6585(3) 0.67919(12) 0.55815(16) 0.0149(5) Uani d . 1 1
C C2 0.7746(3) 0.73053(12) 0.58287(16) 0.0159(5) Uani d . 1 1
C C3 0.8914(3) 0.73588(13) 0.65826(17) 0.0189(5) Uani d . 1 1
H H3A 0.9055 0.7031 0.7083 0.023 Uiso calc R 1 1
C C4 0.9887(3) 0.79137(13) 0.65863(18) 0.0220(6) Uani d . 1 1
H H4A 1.0681 0.7963 0.7107 0.026 Uiso calc R 1 1
C C5 0.9720(3) 0.83884(13) 0.58523(17) 0.0206(5) Uani d . 1 1
H H5A 1.0404 0.8754 0.5877 0.025 Uiso calc R 1 1
C C6 0.8547(3) 0.83393(12) 0.50641(17) 0.0181(5) Uani d . 1 1
C C7 0.8279(3) 0.87667(13) 0.42369(18) 0.0218(5) Uani d . 1 1
H H7A 0.8897 0.9149 0.4186 0.026 Uiso calc R 1 1
C C8 0.7125(3) 0.86261(13) 0.35127(17) 0.0212(5) Uani d . 1 1
H H8A 0.6971 0.8913 0.2961 0.025 Uiso calc R 1 1
C C9 0.6154(3) 0.80682(13) 0.35583(16) 0.0196(5) Uani d . 1 1
H H9A 0.5375 0.7981 0.3040 0.024 Uiso calc R 1 1
C C10 0.6352(3) 0.76561(12) 0.43570(16) 0.0151(5) Uani d . 1 1
C C11 0.7565(3) 0.77944(12) 0.50919(16) 0.0162(5) Uani d . 1 1
C C12 0.5532(3) 0.70278(11) 0.46338(15) 0.0146(5) Uani d . 1 1
C C13 0.3835(3) 0.71004(12) 0.48642(16) 0.0151(5) Uani d . 1 1
C C14 0.3684(3) 0.73745(12) 0.59096(16) 0.0162(5) Uani d . 1 1
H H14A 0.2760 0.7198 0.6167 0.019 Uiso calc R 1 1
H H14B 0.4586 0.7256 0.6369 0.019 Uiso calc R 1 1
C C15 0.3574(3) 0.81157(12) 0.57692(16) 0.0171(5) Uani d . 1 1
C C16 0.3775(3) 0.86177(13) 0.64670(18) 0.0201(5) Uani d . 1 1
H H16A 0.4036 0.8516 0.7141 0.024 Uiso calc R 1 1
C C17 0.3584(3) 0.92734(13) 0.61549(19) 0.0233(6) Uani d . 1 1
H H17A 0.3737 0.9622 0.6622 0.028 Uiso calc R 1 1
C C18 0.3172(3) 0.94303(13) 0.5170(2) 0.0264(6) Uani d . 1 1
H H18A 0.3039 0.9881 0.4976 0.032 Uiso calc R 1 1
C C19 0.2956(3) 0.89312(13) 0.44737(18) 0.0222(5) Uani d . 1 1
H H19A 0.2663 0.9032 0.3803 0.027 Uiso calc R 1 1
C C20 0.3181(3) 0.82781(12) 0.47853(16) 0.0164(5) Uani d . 1 1
C C21 0.3106(3) 0.76631(12) 0.41957(16) 0.0159(5) Uani d . 1 1
C C22 0.3086(3) 0.64178(12) 0.45501(16) 0.0165(5) Uani d . 1 1
H H22A 0.2291 0.6511 0.3991 0.020 Uiso calc R 1 1
C C23 0.4350(3) 0.60207(12) 0.41273(17) 0.0182(5) Uani d . 1 1
H H23A 0.4869 0.5719 0.4627 0.022 Uiso calc R 1 1
H H23B 0.3934 0.5756 0.3551 0.022 Uiso calc R 1 1
C C24 0.2298(3) 0.60506(12) 0.53182(17) 0.0167(5) Uani d . 1 1
C C25 0.0724(3) 0.60120(13) 0.52232(18) 0.0197(5) Uani d . 1 1
H H25A 0.0153 0.6231 0.4690 0.024 Uiso calc R 1 1
C C26 -0.0042(3) 0.56580(13) 0.58934(19) 0.0225(5) Uani d . 1 1
H H26A -0.1121 0.5631 0.5812 0.027 Uiso calc R 1 1
C C27 0.0790(3) 0.53456(12) 0.66806(17) 0.0187(5) Uani d . 1 1
C C28 0.2365(3) 0.53925(12) 0.68008(17) 0.0199(5) Uani d . 1 1
H H28A 0.2929 0.5187 0.7349 0.024 Uiso calc R 1 1
C C29 0.3123(3) 0.57388(12) 0.61240(17) 0.0198(5) Uani d . 1 1
H H29A 0.4202 0.5765 0.6207 0.024 Uiso calc R 1 1
C C30 0.6816(3) 0.62840(13) 0.35438(18) 0.0225(6) Uani d . 1 1
H H30A 0.6606 0.6025 0.2940 0.034 Uiso calc R 1 1
H H30B 0.7321 0.6001 0.4063 0.034 Uiso calc R 1 1
H H30C 0.7481 0.6659 0.3426 0.034 Uiso calc R 1 1
C C31 -0.0011(3) 0.49303(13) 0.73694(18) 0.0217(5) Uani d . 1 1

loop_
_atom_site_aniso_label
_atom_site_aniso_U_11
_atom_site_aniso_U_22
_atom_site_aniso_U_33
_atom_site_aniso_U_12
_atom_site_aniso_U_13
_atom_site_aniso_U_23
F1 0.0516(11) 0.0162(8) 0.0285(8) -0.0061(7) 0.0187(7) -0.0013(6)
F2 0.0565(12) 0.0422(10) 0.0176(7) -0.0214(9) 0.0121(7) -0.0018(7)
F3 0.0346(10) 0.0408(11) 0.0548(11) 0.0048(8) 0.0291(9) 0.0143(9)
O1 0.0204(9) 0.0198(9) 0.0192(8) -0.0005(7) 0.0044(7) 0.0053(7)
O2 0.0281(10) 0.0237(9) 0.0130(7) -0.0003(8) 0.0002(7) 0.0007(7)
N1 0.0189(11) 0.0157(10) 0.0141(9) -0.0004(8) 0.0060(8) -0.0035(7)
C1 0.0160(11) 0.0183(12) 0.0115(10) 0.0010(9) 0.0068(8) -0.0005(9)
C2 0.0178(12) 0.0172(11) 0.0136(10) 0.0009(10) 0.0060(9) -0.0023(9)
C3 0.0195(12) 0.0242(13) 0.0139(10) 0.0012(10) 0.0053(9) -0.0015(9)
C4 0.0187(13) 0.0274(14) 0.0197(11) -0.0005(11) 0.0014(9) -0.0060(10)
C5 0.0190(13) 0.0225(13) 0.0212(12) -0.0035(10) 0.0055(9) -0.0054(10)
C6 0.0200(12) 0.0194(12) 0.0162(11) -0.0006(10) 0.0082(9) -0.0038(9)
C7 0.0267(14) 0.0195(12) 0.0206(12) -0.0056(11) 0.0094(10) -0.0012(10)
C8 0.0282(14) 0.0228(13) 0.0142(11) -0.0025(11) 0.0090(10) 0.0026(10)
C9 0.0237(13) 0.0241(13) 0.0118(10) -0.0001(11) 0.0053(9) 0.0001(9)
C10 0.0163(11) 0.0175(11) 0.0125(10) 0.0012(9) 0.0067(8) -0.0023(9)
C11 0.0179(12) 0.0194(12) 0.0121(10) 0.0021(10) 0.0051(8) -0.0023(9)
C12 0.0172(12) 0.0157(11) 0.0111(9) -0.0002(9) 0.0025(8) 0.0008(8)
C13 0.0182(12) 0.0157(11) 0.0118(10) 0.0012(9) 0.0033(8) 0.0004(8)
C14 0.0211(12) 0.0165(11) 0.0116(10) 0.0007(10) 0.0053(8) 0.0005(9)
C15 0.0162(12) 0.0215(12) 0.0142(10) 0.0018(10) 0.0051(9) -0.0015(9)
C16 0.0202(13) 0.0236(13) 0.0174(11) 0.0003(10) 0.0067(9) -0.0021(10)
C17 0.0272(14) 0.0216(13) 0.0228(12) -0.0023(11) 0.0105(10) -0.0073(10)
C18 0.0336(16) 0.0173(13) 0.0298(13) 0.0024(11) 0.0093(11) 0.0036(10)
C19 0.0263(14) 0.0213(13) 0.0200(11) 0.0032(11) 0.0072(10) 0.0036(10)
C20 0.0176(12) 0.0171(11) 0.0154(10) 0.0010(10) 0.0050(9) 0.0012(9)
C21 0.0158(11) 0.0188(12) 0.0137(10) 0.0001(10) 0.0045(8) 0.0027(9)
C22 0.0179(12) 0.0166(11) 0.0155(10) -0.0015(9) 0.0035(9) 0.0004(9)
C23 0.0229(13) 0.0168(12) 0.0156(10) -0.0028(10) 0.0056(9) -0.0019(9)
C24 0.0216(13) 0.0134(11) 0.0162(10) -0.0021(10) 0.0076(9) -0.0008(9)
C25 0.0204(13) 0.0196(12) 0.0198(11) 0.0015(10) 0.0056(9) 0.0000(9)
C26 0.0182(13) 0.0227(13) 0.0280(13) 0.0002(11) 0.0082(10) 0.0002(10)
C27 0.0257(13) 0.0157(11) 0.0170(11) -0.0013(10) 0.0129(9) -0.0027(9)
C28 0.0259(14) 0.0183(12) 0.0163(11) -0.0009(10) 0.0058(9) 0.0012(9)
C29 0.0192(13) 0.0205(12) 0.0203(11) -0.0008(10) 0.0049(9) 0.0001(10)
C30 0.0231(13) 0.0237(13) 0.0217(12) 0.0012(11) 0.0069(10) -0.0045(10)
C31 0.0250(14) 0.0202(13) 0.0225(12) -0.0011(11) 0.0144(10) -0.0019(10)

loop_
_atom_type_symbol
_atom_type_description
_atom_type_scat_dispersion_real
_atom_type_scat_dispersion_imag
_atom_type_scat_source
C C 0.0033 0.0016 'International Tables Vol C Tables 4.2.6.8 and 6.1.1.4'
H H 0.0000 0.0000 'International Tables Vol C Tables 4.2.6.8 and 6.1.1.4'
N N 0.0061 0.0033 'International Tables Vol C Tables 4.2.6.8 and 6.1.1.4'
O O 0.0106 0.0060 'International Tables Vol C Tables 4.2.6.8 and 6.1.1.4'
F F 0.0171 0.0103 'International Tables Vol C Tables 4.2.6.8 and 6.1.1.4'

loop_
_geom_angle_atom_site_label_1
_geom_angle_atom_site_label_2
_geom_angle_atom_site_label_3
_geom_angle
C30 N1 C23 114.8(2)
C30 N1 C12 115.90(19)
C23 N1 C12 106.87(18)
O1 C1 C2 127.3(2)
O1 C1 C12 124.5(2)
C2 C1 C12 108.11(19)
C3 C2 C11 120.0(2)
C3 C2 C1 132.3(2)
C11 C2 C1 107.72(19)
C2 C3 C4 118.0(2)
C2 C3 H3A 121.0
C4 C3 H3A 121.0
C5 C4 C3 121.9(2)
C5 C4 H4A 119.1
C3 C4 H4A 119.1
C4 C5 C6 121.2(2)
C4 C5 H5A 119.4
C6 C5 H5A 119.4
C11 C6 C5 115.9(2)
C11 C6 C7 116.4(2)
C5 C6 C7 127.6(2)
C8 C7 C6 119.9(2)
C8 C7 H7A 120.1
C6 C7 H7A 120.1
C7 C8 C9 122.4(2)
C7 C8 H8A 118.8
C9 C8 H8A 118.8
C10 C9 C8 119.3(2)
C10 C9 H9A 120.3
C8 C9 H9A 120.4
C9 C10 C11 118.1(2)
C9 C10 C12 132.7(2)
C11 C10 C12 109.21(19)
C6 C11 C2 123.0(2)
C6 C11 C10 123.9(2)
C2 C11 C10 113.0(2)
N1 C12 C10 112.60(19)
N1 C12 C13 101.81(18)
C10 C12 C13 117.51(19)
N1 C12 C1 113.36(18)
C10 C12 C1 101.53(17)
C13 C12 C1 110.51(18)
C21 C13 C14 102.34(18)
C21 C13 C22 110.03(17)
C14 C13 C22 119.3(2)
C21 C13 C12 107.02(19)
C14 C13 C12 113.39(18)
C22 C13 C12 104.30(19)
C15 C14 C13 104.15(18)
C15 C14 H14A 110.9
C13 C14 H14A 110.9
C15 C14 H14B 110.9
C13 C14 H14B 110.9
H14A C14 H14B 108.9
C16 C15 C20 119.7(2)
C16 C15 C14 129.1(2)
C20 C15 C14 111.2(2)
C15 C16 C17 118.4(2)
C15 C16 H16A 120.8
C17 C16 H16A 120.8
C16 C17 C18 121.5(2)
C16 C17 H17A 119.3
C18 C17 H17A 119.3
C19 C18 C17 120.3(2)
C19 C18 H18A 119.9
C17 C18 H18A 119.9
C18 C19 C20 118.1(2)
C18 C19 H19A 121.0
C20 C19 H19A 121.0
C19 C20 C15 122.1(2)
C19 C20 C21 128.9(2)
C15 C20 C21 109.0(2)
O2 C21 C20 127.1(2)
O2 C21 C13 125.6(2)
C20 C21 C13 107.31(18)
C24 C22 C23 114.6(2)
C24 C22 C13 116.69(19)
C23 C22 C13 104.93(19)
C24 C22 H22A 106.7
C23 C22 H22A 106.7
C13 C22 H22A 106.7
N1 C23 C22 103.67(19)
N1 C23 H23A 111.0
C22 C23 H23A 111.0
N1 C23 H23B 111.0
C22 C23 H23B 111.0
H23A C23 H23B 109.0
C25 C24 C29 118.6(2)
C25 C24 C22 119.6(2)
C29 C24 C22 121.7(2)
C24 C25 C26 121.4(2)
C24 C25 H25A 119.3
C26 C25 H25A 119.3
C27 C26 C25 119.4(2)
C27 C26 H26A 120.3
C25 C26 H26A 120.3
C28 C27 C26 120.0(2)
C28 C27 C31 120.0(2)
C26 C27 C31 119.9(2)
C27 C28 C29 120.3(2)
C27 C28 H28A 119.8
C29 C28 H28A 119.8
C28 C29 C24 120.2(2)
C28 C29 H29A 119.9
C24 C29 H29A 119.9
N1 C30 H30A 109.5
N1 C30 H30B 109.5
H30A C30 H30B 109.5
N1 C30 H30C 109.5
H30A C30 H30C 109.5
H30B C30 H30C 109.5
F3 C31 F2 106.7(2)
F3 C31 F1 105.7(2)
F2 C31 F1 105.8(2)
F3 C31 C27 113.2(2)
F2 C31 C27 112.7(2)
F1 C31 C27 112.2(2)

loop_
_geom_bond_atom_site_label_1
_geom_bond_atom_site_label_2
_geom_bond_distance
F1 C31 1.343(3)
F2 C31 1.339(3)
F3 C31 1.332(3)
O1 C1 1.215(3)
O2 C21 1.216(3)
N1 C30 1.457(3)
N1 C23 1.462(3)
N1 C12 1.465(3)
C1 C2 1.470(3)
C1 C12 1.586(3)
C2 C3 1.383(3)
C2 C11 1.408(3)
C3 C4 1.410(4)
C3 H3A 0.9500
C4 C5 1.384(4)
C4 H4A 0.9500
C5 C6 1.417(3)
C5 H5A 0.9500
C6 C11 1.402(3)
C6 C7 1.423(3)
C7 C8 1.374(3)
C7 H7A 0.9500
C8 C9 1.419(4)
C8 H8A 0.9500
C9 C10 1.370(3)
C9 H9A 0.9500
C10 C11 1.417(3)
C10 C12 1.526(3)
C12 C13 1.573(4)
C13 C21 1.553(3)
C13 C14 1.555(3)
C13 C22 1.565(3)
C14 C15 1.506(3)
C14 H14A 0.9900
C14 H14B 0.9900
C15 C16 1.390(3)
C15 C20 1.395(3)
C16 C17 1.392(4)
C16 H16A 0.9500
C17 C18 1.397(4)
C17 H17A 0.9500
C18 C19 1.385(4)
C18 H18A 0.9500
C19 C20 1.390(3)
C19 H19A 0.9500
C20 C21 1.476(3)
C22 C24 1.517(3)
C22 C23 1.538(4)
C22 H22A 1.0000
C23 H23A 0.9900
C23 H23B 0.9900
C24 C25 1.385(4)
C24 C29 1.404(3)
C25 C26 1.395(4)
C25 H25A 0.9500
C26 C27 1.389(3)
C26 H26A 0.9500
C27 C28 1.387(4)
C27 C31 1.495(4)
C28 C29 1.390(4)
C28 H28A 0.9500
C29 H29A 0.9500
C30 H30A 0.9800
C30 H30B 0.9800
C30 H30C 0.9800

loop_
_geom_hbond_atom_site_label_D
_geom_hbond_atom_site_label_H
_geom_hbond_atom_site_label_A
_geom_hbond_site_symmetry_A
_geom_hbond_distance_DH
_geom_hbond_distance_HA
_geom_hbond_distance_DA
_geom_hbond_angle_DHA
_geom_hbond_publ_flag
C29 H29A O1 . 0.9500 2.2900 3.166(3) 153.00 yes
C4 H4A O2 4_676 0.95 2.52 3.364(3) 147.3 yes
C16 H16A N1 4_576 0.95 2.51 3.429(3) 162.8 yes
C26 H26A O1 1_455 0.9500 2.5100 3.324(3) 144.00 yes
C5 H5A Cg1 1_655 0.9500 2.74 3.417(3) 129 yes

loop_
_geom_torsion_atom_site_label_1
_geom_torsion_atom_site_label_2
_geom_torsion_atom_site_label_3
_geom_torsion_atom_site_label_4
_geom_torsion
O1 C1 C2 C3 -5.3(5)
C12 C1 C2 C3 178.6(3)
O1 C1 C2 C11 171.9(2)
C12 C1 C2 C11 -4.2(3)
C11 C2 C3 C4 0.4(4)
C1 C2 C3 C4 177.3(3)
C2 C3 C4 C5 -1.4(4)
C3 C4 C5 C6 0.5(4)
C4 C5 C6 C11 1.4(4)
C4 C5 C6 C7 -176.6(3)
C11 C6 C7 C8 -1.2(4)
C5 C6 C7 C8 176.8(3)
C6 C7 C8 C9 0.9(4)
C7 C8 C9 C10 0.9(4)
C8 C9 C10 C11 -2.2(4)
C8 C9 C10 C12 -179.9(3)
C5 C6 C11 C2 -2.5(4)
C7 C6 C11 C2 175.8(2)
C5 C6 C11 C10 -178.5(2)
C7 C6 C11 C10 -0.2(4)
C3 C2 C11 C6 1.6(4)
C1 C2 C11 C6 -176.0(2)
C3 C2 C11 C10 178.0(2)
C1 C2 C11 C10 0.4(3)
C9 C10 C11 C6 1.9(4)
C12 C10 C11 C6 -179.9(2)
C9 C10 C11 C2 -174.4(2)
C12 C10 C11 C2 3.8(3)
C30 N1 C12 C10 61.1(3)
C23 N1 C12 C10 -169.48(19)
C30 N1 C12 C13 -172.15(19)
C23 N1 C12 C13 -42.7(2)
C30 N1 C12 C1 -53.5(3)
C23 N1 C12 C1 76.0(2)
C9 C10 C12 N1 50.4(4)
C11 C10 C12 N1 -127.4(2)
C9 C10 C12 C13 -67.4(3)
C11 C10 C12 C13 114.8(2)
C9 C10 C12 C1 172.0(3)
C11 C10 C12 C1 -5.8(2)
O1 C1 C12 N1 -49.2(3)
C2 C1 C12 N1 127.1(2)
O1 C1 C12 C10 -170.2(2)
C2 C1 C12 C10 6.0(2)
O1 C1 C12 C13 64.4(3)
C2 C1 C12 C13 -119.4(2)
N1 C12 C13 C21 -90.2(2)
C10 C12 C13 C21 33.3(2)
C1 C12 C13 C21 149.07(18)
N1 C12 C13 C14 157.69(18)
C10 C12 C13 C14 -78.8(2)
C1 C12 C13 C14 37.0(3)
N1 C12 C13 C22 26.4(2)
C10 C12 C13 C22 149.85(18)
C1 C12 C13 C22 -94.3(2)
C21 C13 C14 C15 -23.7(2)
C22 C13 C14 C15 -145.3(2)
C12 C13 C14 C15 91.2(2)
C13 C14 C15 C16 -163.4(3)
C13 C14 C15 C20 18.0(3)
C20 C15 C16 C17 -0.4(4)
C14 C15 C16 C17 -178.8(3)
C15 C16 C17 C18 1.2(4)
C16 C17 C18 C19 -0.6(4)
C17 C18 C19 C20 -0.8(4)
C18 C19 C20 C15 1.7(4)
C18 C19 C20 C21 -176.6(3)
C16 C15 C20 C19 -1.1(4)
C14 C15 C20 C19 177.6(2)
C16 C15 C20 C21 177.5(2)
C14 C15 C20 C21 -3.8(3)
C19 C20 C21 O2 -13.3(4)
C15 C20 C21 O2 168.3(3)
C19 C20 C21 C13 166.2(3)
C15 C20 C21 C13 -12.3(3)
C14 C13 C21 O2 -158.2(2)
C22 C13 C21 O2 -30.4(3)
C12 C13 C21 O2 82.3(3)
C14 C13 C21 C20 22.3(2)
C22 C13 C21 C20 150.1(2)
C12 C13 C21 C20 -97.1(2)
C21 C13 C22 C24 -120.0(2)
C14 C13 C22 C24 -2.2(3)
C12 C13 C22 C24 125.5(2)
C21 C13 C22 C23 112.0(2)
C14 C13 C22 C23 -130.3(2)
C12 C13 C22 C23 -2.5(2)
C30 N1 C23 C22 171.83(18)
C12 N1 C23 C22 41.8(2)
C24 C22 C23 N1 -151.82(18)
C13 C22 C23 N1 -22.5(2)
C23 C22 C24 C25 -128.6(2)
C13 C22 C24 C25 108.2(2)
C23 C22 C24 C29 50.6(3)
C13 C22 C24 C29 -72.5(3)
C29 C24 C25 C26 -1.7(4)
C22 C24 C25 C26 177.6(2)
C24 C25 C26 C27 0.9(4)
C25 C26 C27 C28 0.6(4)
C25 C26 C27 C31 -176.3(2)
C26 C27 C28 C29 -1.5(4)
C31 C27 C28 C29 175.4(2)
C27 C28 C29 C24 0.7(4)
C25 C24 C29 C28 0.8(4)
C22 C24 C29 C28 -178.4(2)
C28 C27 C31 F3 160.1(2)
C26 C27 C31 F3 -23.0(3)
C28 C27 C31 F2 38.9(3)
C26 C27 C31 F2 -144.2(2)
C28 C27 C31 F1 -80.4(3)
C26 C27 C31 F1 96.5(3)
